data_7125830
loop_
_publ_author_name
'Anker, Mathew D.'
'Schwamm, Ryan J.'
'Coles, Martyn P.'

_publ_section_title
;
 Synthesis and reactivity of a terminal aluminium-imide bond.
;
_journal_issue 15
_journal_name_full 'Chemical communications (Cambridge, England)'
_journal_page_first 2288
_journal_page_last 2291
_journal_paper_doi 10.1039/c9cc09214e
_journal_volume 56
_journal_year 2020
_chemical_formula_moiety 'C76 H114 Al2 K2 N6 O6 Si4'
_chemical_formula_sum 'C76 H114 Al2 K2 N6 O6 Si4'
_chemical_formula_weight 1452.25
_space_group_IT_number 14
_space_group_name_Hall '-P 2yn'
_space_group_name_H-M_alt 'P 1 21/n 1'
_symmetry_cell_setting monoclinic
_symmetry_Int_Tables_number 14
_symmetry_space_group_name_Hall '-P 2yn'
_symmetry_space_group_name_H-M 'P 1 21/n 1'
_atom_sites_solution_hydrogens geom
_audit_conform_dict_location ftp://ftp.iucr.org/pub/cif_core.dic
_audit_conform_dict_name cif_core.dic
_audit_conform_dict_version 2.4.3
_audit_creation_date 2019-10-22T10:24:35-00:00
_audit_creation_method 'WinGX routine CIF_UPDATE'
_audit_update_record
;
2019-11-25 deposited with the CCDC.	2020-01-20 downloaded from the CCDC.
;
_cell_angle_alpha 90
_cell_angle_beta 93.9074(5)
_cell_angle_gamma 90
_cell_formula_units_Z 2
_cell_length_a 10.22272(6)
_cell_length_b 26.48398(15)
_cell_length_c 15.22743(9)
_cell_measurement_reflns_used 17361
_cell_measurement_temperature 120.01(10)
_cell_measurement_theta_max 73.417
_cell_measurement_theta_min 4.329
_cell_measurement_wavelength 1.54184
_cell_volume 4113.07(4)
_computing_cell_refinement 'CrysAlisPro 1.171.40.53 (Rigaku OD, 2019)'
_computing_data_collection 'CrysAlisPro 1.171.40.53 (Rigaku OD, 2019)'
_computing_data_reduction 'CrysAlisPro 1.171.40.53 (Rigaku OD, 2019)'
_computing_molecular_graphics 'Ortep for Windows (Farrugia, 2012)'
_computing_publication_material 'WinGX publication routines (Farrugia, 2012)'
_computing_structure_refinement 'SHELXL-2014/6 (Sheldrick, 2014)'
_diffrn_ambient_temperature 120.01(10)
_diffrn_detector 'CCD plate'
_diffrn_detector_area_resol_mean 8.0856
_diffrn_measured_fraction_theta_full 0.983
_diffrn_measured_fraction_theta_max 0.9942
_diffrn_measurement_device 'four-circle diffractometer'
_diffrn_measurement_device_type 'SuperNova, Dual, Cu at home/near, EosS2'
_diffrn_measurement_method '\w scans'
_diffrn_orient_matrix_type 'CrysAlisPro convention (1999,Acta A55,543-557)'
_diffrn_orient_matrix_UB_11 0.0269774
_diffrn_orient_matrix_UB_12 -0.0173448
_diffrn_orient_matrix_UB_13 0.0961181
_diffrn_orient_matrix_UB_21 -0.0655586
_diffrn_orient_matrix_UB_22 0.0483641
_diffrn_orient_matrix_UB_23 0.0321265
_diffrn_orient_matrix_UB_31 -0.1333457
_diffrn_orient_matrix_UB_32 -0.027268
_diffrn_orient_matrix_UB_33 -0.0041952
_diffrn_radiation_monochromator mirror
_diffrn_radiation_probe x-ray
_diffrn_radiation_type 'Cu K\a'
_diffrn_radiation_wavelength 1.54184
_diffrn_reflns_av_R_equivalents 0.0212
_diffrn_reflns_av_unetI/netI 0.0324
_diffrn_reflns_Laue_measured_fraction_full 1
_diffrn_reflns_Laue_measured_fraction_max 0.995
_diffrn_reflns_limit_h_max 12
_diffrn_reflns_limit_h_min -12
_diffrn_reflns_limit_k_max 32
_diffrn_reflns_limit_k_min -32
_diffrn_reflns_limit_l_max 18
_diffrn_reflns_limit_l_min -18
_diffrn_reflns_number 28829
_diffrn_reflns_point_group_measured_fraction_full 1
_diffrn_reflns_point_group_measured_fraction_max 0.995
_diffrn_reflns_theta_full 74.0807
_diffrn_reflns_theta_max 73.4097
_diffrn_reflns_theta_min 4.335
_diffrn_source 'micro-focus sealed X-ray tube'
_exptl_absorpt_coefficient_mu 2.183
_exptl_absorpt_correction_T_max 1
_exptl_absorpt_correction_T_min 0.405
_exptl_absorpt_correction_type gaussian
_exptl_absorpt_process_details
;
        CrysAlisPro 1.171.40.53 (Rigaku Oxford Diffraction, 2019)
Numerical absorption correction based on gaussian integration over
                        a multifaceted crystal model
        Empirical absorption correction using spherical harmonics,
 implemented in SCALE3 ABSPACK scaling algorithm.
;
_exptl_crystal_colour colourless
_exptl_crystal_density_diffrn 1.173
_exptl_crystal_density_method 'not measured'
_exptl_crystal_description plate
_exptl_crystal_F_000 1560
_exptl_crystal_size_max 0.341
_exptl_crystal_size_mid 0.252
_exptl_crystal_size_min 0.083
_refine_diff_density_max 0.286
_refine_diff_density_min -0.278
_refine_diff_density_rms 0.04
_refine_ls_extinction_method none
_refine_ls_goodness_of_fit_ref 1.023
_refine_ls_hydrogen_treatment constr
_refine_ls_matrix_type full
_refine_ls_number_constraints 0
_refine_ls_number_parameters 448
_refine_ls_number_reflns 8233
_refine_ls_number_restraints 0
_refine_ls_restrained_S_all 1.023
_refine_ls_R_factor_all 0.0313
_refine_ls_R_factor_gt 0.029
_refine_ls_shift/su_max 0.002
_refine_ls_shift/su_mean 0
_refine_ls_structure_factor_coef Fsqd
_refine_ls_weighting_details 'w=1/[\s^2^(Fo^2^)+(0.0328P)^2^+1.8119P] where P=(Fo^2^+2Fc^2^)/3'
_refine_ls_weighting_scheme calc
_refine_ls_wR_factor_gt 0.0732
_refine_ls_wR_factor_ref 0.0747
_reflns_number_gt 7685
_reflns_number_total 8233
_reflns_threshold_expression 'I > 2\s(I)'
_cod_data_source_file c9cc09214e2.cif
_cod_data_source_block Compound-2
_cod_depositor_comments 'Adding full bibliography for 7125829--7125830.cif.'
_cod_database_code 7125830

loop_
_symmetry_equiv_pos_as_xyz
'x, y, z'
'-x+1/2, y+1/2, -z+1/2'
'-x, -y, -z'
'x-1/2, -y-1/2, z-1/2'

loop_
_atom_site_label
_atom_site_type_symbol
_atom_site_fract_x
_atom_site_fract_y
_atom_site_fract_z
_atom_site_U_iso_or_equiv
_atom_site_adp_type
_atom_site_occupancy
_atom_site_calc_flag
K K 0.58832(3) 0.02595(2) 0.87210(2) 0.02437(7) Uani 1 d
Si1 Si 0.26570(3) -0.10838(2) 0.63721(2) 0.01701(7) Uani 1 d
Si2 Si 0.44175(3) -0.20026(2) 0.65961(2) 0.01785(8) Uani 1 d
Al Al 0.43992(3) -0.11627(2) 0.80664(2) 0.01434(8) Uani 1 d
O1 O 0.34490(9) -0.15893(3) 0.60834(6) 0.02185(18) Uani 1 d
O2 O 0.57274(8) -0.07662(3) 0.85573(5) 0.01759(17) Uani 1 d
O3 O 0.56600(9) -0.05258(3) 0.99818(6) 0.02315(19) Uani 1 d
N1 N 0.36136(10) -0.07717(4) 0.71753(7) 0.01692(19) Uani 1 d
N2 N 0.45957(9) -0.18126(4) 0.76907(6) 0.01546(19) Uani 1 d
N3 N 0.41391(10) -0.10834(4) 0.92858(7) 0.0172(2) Uani 1 d
C1 C 0.41238(12) -0.02765(4) 0.70277(8) 0.0186(2) Uani 1 d
C2 C 0.53967(13) -0.02145(5) 0.67209(8) 0.0207(2) Uani 1 d
C3 C 0.58875(14) 0.02712(5) 0.66006(9) 0.0261(3) Uani 1 d
H3 H 0.6743 0.031 0.6402 0.031 Uiso 1 calc
C4 C 0.51591(15) 0.06968(5) 0.67632(9) 0.0295(3) Uani 1 d
H4 H 0.5509 0.1024 0.6678 0.035 Uiso 1 calc
C5 C 0.39158(15) 0.06389(5) 0.70513(9) 0.0287(3) Uani 1 d
H5 H 0.3411 0.0931 0.7158 0.034 Uiso 1 calc
C6 C 0.33770(13) 0.01606(5) 0.71911(8) 0.0229(3) Uani 1 d
C7 C 0.62337(13) -0.06583(5) 0.64695(9) 0.0238(3) Uani 1 d
H7 H 0.5824 -0.0972 0.6693 0.029 Uiso 1 calc
C8 C 0.76400(14) -0.06346(7) 0.68767(12) 0.0385(4) Uani 1 d
H8A H 0.8098 -0.035 0.6623 0.058 Uiso 1 calc
H8B H 0.8095 -0.095 0.6754 0.058 Uiso 1 calc
H8C H 0.7629 -0.0588 0.7515 0.058 Uiso 1 calc
C9 C 0.62154(18) -0.07016(6) 0.54641(10) 0.0385(4) Uani 1 d
H9A H 0.5317 -0.0765 0.5223 0.058 Uiso 1 calc
H9B H 0.6781 -0.0982 0.5307 0.058 Uiso 1 calc
H9C H 0.6537 -0.0386 0.522 0.058 Uiso 1 calc
C10 C 0.19993(14) 0.01350(5) 0.74995(10) 0.0280(3) Uani 1 d
H10 H 0.1809 -0.0224 0.7646 0.034 Uiso 1 calc
C11 C 0.09789(17) 0.03073(7) 0.67735(13) 0.0448(4) Uani 1 d
H11A H 0.1153 0.0658 0.6614 0.067 Uiso 1 calc
H11B H 0.0099 0.0282 0.6988 0.067 Uiso 1 calc
H11C H 0.1033 0.0091 0.6255 0.067 Uiso 1 calc
C12 C 0.18524(16) 0.04540(6) 0.83268(11) 0.0348(3) Uani 1 d
H12A H 0.2543 0.0363 0.8777 0.052 Uiso 1 calc
H12B H 0.0992 0.039 0.8552 0.052 Uiso 1 calc
H12C H 0.1928 0.0813 0.818 0.052 Uiso 1 calc
C13 C 0.23131(16) -0.07085(5) 0.53499(9) 0.0303(3) Uani 1 d
H13A H 0.2969 -0.044 0.5322 0.045 Uiso 1 calc
H13B H 0.1437 -0.0558 0.5353 0.045 Uiso 1 calc
H13C H 0.2352 -0.0929 0.4836 0.045 Uiso 1 calc
C14 C 0.11129(13) -0.13006(6) 0.68324(10) 0.0305(3) Uani 1 d
H14A H 0.0592 -0.1494 0.6384 0.046 Uiso 1 calc
H14B H 0.0609 -0.1007 0.7009 0.046 Uiso 1 calc
H14C H 0.1325 -0.1515 0.7347 0.046 Uiso 1 calc
C15 C 0.59671(14) -0.20235(6) 0.60200(9) 0.0298(3) Uani 1 d
H15A H 0.5763 -0.2001 0.5383 0.045 Uiso 1 calc
H15B H 0.6426 -0.2341 0.616 0.045 Uiso 1 calc
H15C H 0.6528 -0.1739 0.6214 0.045 Uiso 1 calc
C16 C 0.36932(15) -0.26443(5) 0.64344(9) 0.0293(3) Uani 1 d
H16A H 0.2741 -0.2625 0.6469 0.044 Uiso 1 calc
H16B H 0.4067 -0.2871 0.6894 0.044 Uiso 1 calc
H16C H 0.3891 -0.2774 0.5855 0.044 Uiso 1 calc
C17 C 0.50661(12) -0.21867(4) 0.83270(8) 0.0165(2) Uani 1 d
C18 C 0.64190(12) -0.22268(5) 0.85868(8) 0.0195(2) Uani 1 d
C19 C 0.68273(13) -0.25871(5) 0.92164(9) 0.0252(3) Uani 1 d
H19 H 0.7735 -0.2616 0.939 0.03 Uiso 1 calc
C20 C 0.59517(15) -0.29018(5) 0.95934(9) 0.0294(3) Uani 1 d
H20 H 0.6251 -0.3141 1.0027 0.035 Uiso 1 calc
C21 C 0.46295(14) -0.28665(5) 0.93330(9) 0.0269(3) Uani 1 d
H21 H 0.4026 -0.3085 0.9592 0.032 Uiso 1 calc
C22 C 0.41659(12) -0.25176(5) 0.86991(8) 0.0198(2) Uani 1 d
C23 C 0.74593(12) -0.18966(5) 0.82091(9) 0.0239(3) Uani 1 d
H23 H 0.7012 -0.1662 0.7771 0.029 Uiso 1 calc
C24 C 0.82008(14) -0.15767(6) 0.89227(11) 0.0320(3) Uani 1 d
H24A H 0.7577 -0.1365 0.9217 0.048 Uiso 1 calc
H24B H 0.8839 -0.1361 0.8651 0.048 Uiso 1 calc
H24C H 0.8659 -0.18 0.9355 0.048 Uiso 1 calc
C25 C 0.84330(14) -0.22200(6) 0.77283(11) 0.0324(3) Uani 1 d
H25A H 0.8902 -0.2447 0.815 0.049 Uiso 1 calc
H25B H 0.9063 -0.2 0.7459 0.049 Uiso 1 calc
H25C H 0.7955 -0.242 0.727 0.049 Uiso 1 calc
C26 C 0.27012(12) -0.24974(5) 0.84420(8) 0.0215(2) Uani 1 d
H26 H 0.2585 -0.2327 0.7856 0.026 Uiso 1 calc
C27 C 0.19878(13) -0.21803(6) 0.90957(10) 0.0290(3) Uani 1 d
H27A H 0.2186 -0.2311 0.9692 0.044 Uiso 1 calc
H27B H 0.1041 -0.2198 0.8949 0.044 Uiso 1 calc
H27C H 0.2279 -0.1828 0.9066 0.044 Uiso 1 calc
C28 C 0.20790(15) -0.30234(5) 0.83434(11) 0.0320(3) Uani 1 d
H28A H 0.2585 -0.323 0.7954 0.048 Uiso 1 calc
H28B H 0.1175 -0.2991 0.809 0.048 Uiso 1 calc
H28C H 0.2079 -0.3185 0.8922 0.048 Uiso 1 calc
C29 C 0.52153(12) -0.07783(4) 0.93472(8) 0.0173(2) Uani 1 d
C30 C 0.34664(12) -0.11735(4) 1.00598(8) 0.0177(2) Uani 1 d
C31 C 0.40924(12) -0.14350(4) 1.07742(8) 0.0196(2) Uani 1 d
C32 C 0.34250(13) -0.14996(5) 1.15366(8) 0.0229(3) Uani 1 d
H32 H 0.3854 -0.167 1.2024 0.028 Uiso 1 calc
C33 C 0.21549(14) -0.13238(5) 1.16081(9) 0.0258(3) Uani 1 d
C34 C 0.15420(13) -0.10826(5) 1.08829(9) 0.0256(3) Uani 1 d
H34 H 0.0665 -0.0969 1.0913 0.031 Uiso 1 calc
C35 C 0.21755(13) -0.10020(5) 1.01101(8) 0.0216(2) Uani 1 d
C36 C 0.54485(13) -0.16497(5) 1.07314(9) 0.0253(3) Uani 1 d
H36A H 0.6093 -0.1375 1.0777 0.038 Uiso 1 calc
H36B H 0.5511 -0.1827 1.0171 0.038 Uiso 1 calc
H36C H 0.5626 -0.1887 1.1219 0.038 Uiso 1 calc
C37 C 0.14710(16) -0.13976(6) 1.24485(10) 0.0358(3) Uani 1 d
H37A H 0.0563 -0.1279 1.2362 0.054 Uiso 1 calc
H37B H 0.1929 -0.1204 1.2925 0.054 Uiso 1 calc
H37C H 0.1478 -0.1757 1.2604 0.054 Uiso 1 calc
C38 C 0.14728(14) -0.07394(6) 0.93393(10) 0.0310(3) Uani 1 d
H38A H 0.0626 -0.0613 0.9511 0.047 Uiso 1 calc
H38B H 0.1329 -0.0978 0.8851 0.047 Uiso 1 calc
H38C H 0.2005 -0.0456 0.9154 0.047 Uiso 1 calc

loop_
_atom_site_aniso_label
_atom_site_aniso_U_11
_atom_site_aniso_U_22
_atom_site_aniso_U_33
_atom_site_aniso_U_23
_atom_site_aniso_U_13
_atom_site_aniso_U_12
K 0.03752(16) 0.01729(13) 0.01867(13) -0.00340(9) 0.00462(11) -0.00575(11)
Si1 0.01906(15) 0.01589(15) 0.01567(15) 0.00083(11) -0.00177(11) -0.00145(12)
Si2 0.02350(16) 0.01485(15) 0.01500(15) -0.00258(11) -0.00014(12) 0.00065(12)
Al 0.01686(16) 0.01246(16) 0.01361(16) -0.00077(12) 0.00038(12) -0.00058(12)
O1 0.0295(5) 0.0190(4) 0.0163(4) -0.0025(3) -0.0036(3) 0.0016(4)
O2 0.0197(4) 0.0171(4) 0.0159(4) -0.0019(3) 0.0014(3) -0.0025(3)
O3 0.0292(5) 0.0218(4) 0.0182(4) -0.0050(3) 0.0000(3) -0.0060(4)
N1 0.0205(5) 0.0131(5) 0.0168(5) 0.0006(4) -0.0008(4) -0.0009(4)
N2 0.0185(5) 0.0130(4) 0.0148(4) -0.0003(4) 0.0003(4) -0.0003(4)
N3 0.0202(5) 0.0162(5) 0.0154(5) -0.0012(4) 0.0015(4) -0.0019(4)
C1 0.0247(6) 0.0150(6) 0.0155(5) 0.0008(4) -0.0025(4) -0.0021(5)
C2 0.0270(6) 0.0201(6) 0.0148(5) 0.0014(4) -0.0013(5) -0.0042(5)
C3 0.0345(7) 0.0250(7) 0.0188(6) 0.0021(5) 0.0012(5) -0.0100(5)
C4 0.0480(8) 0.0173(6) 0.0226(6) 0.0029(5) -0.0021(6) -0.0098(6)
C5 0.0432(8) 0.0155(6) 0.0266(7) 0.0014(5) -0.0036(6) 0.0015(5)
C6 0.0297(7) 0.0168(6) 0.0213(6) 0.0004(5) -0.0036(5) 0.0010(5)
C7 0.0246(6) 0.0237(6) 0.0235(6) 0.0016(5) 0.0053(5) -0.0035(5)
C8 0.0241(7) 0.0422(9) 0.0496(9) 0.0000(7) 0.0052(6) -0.0021(6)
C9 0.0602(10) 0.0314(8) 0.0252(7) -0.0002(6) 0.0129(7) 0.0020(7)
C10 0.0287(7) 0.0189(6) 0.0360(7) -0.0024(5) -0.0002(6) 0.0054(5)
C11 0.0358(8) 0.0473(10) 0.0494(10) -0.0083(8) -0.0109(7) 0.0121(7)
C12 0.0363(8) 0.0290(7) 0.0393(8) -0.0054(6) 0.0047(6) 0.0065(6)
C13 0.0440(8) 0.0238(7) 0.0219(6) 0.0035(5) -0.0077(6) 0.0000(6)
C14 0.0232(6) 0.0389(8) 0.0292(7) -0.0053(6) 0.0014(5) -0.0080(6)
C15 0.0342(7) 0.0342(8) 0.0218(6) -0.0051(5) 0.0069(5) 0.0056(6)
C16 0.0457(8) 0.0193(6) 0.0222(6) -0.0046(5) -0.0033(6) -0.0039(6)
C17 0.0209(6) 0.0138(5) 0.0146(5) -0.0021(4) -0.0002(4) 0.0017(4)
C18 0.0214(6) 0.0172(6) 0.0196(6) -0.0042(5) -0.0008(5) 0.0022(5)
C19 0.0251(6) 0.0254(7) 0.0243(6) -0.0018(5) -0.0047(5) 0.0072(5)
C20 0.0392(8) 0.0240(7) 0.0243(7) 0.0063(5) -0.0038(6) 0.0079(6)
C21 0.0342(7) 0.0214(6) 0.0251(6) 0.0066(5) 0.0024(5) -0.0007(5)
C22 0.0246(6) 0.0153(5) 0.0195(6) -0.0004(4) 0.0007(5) -0.0004(5)
C23 0.0181(6) 0.0247(6) 0.0285(7) -0.0024(5) -0.0008(5) 0.0003(5)
C24 0.0242(6) 0.0292(7) 0.0416(8) -0.0056(6) -0.0054(6) -0.0018(6)
C25 0.0224(6) 0.0365(8) 0.0389(8) -0.0044(6) 0.0060(6) 0.0022(6)
C26 0.0235(6) 0.0172(6) 0.0237(6) 0.0012(5) 0.0013(5) -0.0053(5)
C27 0.0240(6) 0.0294(7) 0.0340(7) -0.0051(6) 0.0046(5) -0.0052(5)
C28 0.0347(7) 0.0222(7) 0.0391(8) -0.0024(6) 0.0025(6) -0.0108(6)
C29 0.0210(5) 0.0143(5) 0.0166(5) -0.0004(4) 0.0006(4) 0.0007(4)
C30 0.0233(6) 0.0138(5) 0.0163(5) -0.0029(4) 0.0032(4) -0.0030(4)
C31 0.0250(6) 0.0146(5) 0.0193(6) -0.0024(4) 0.0018(5) -0.0019(5)
C32 0.0330(7) 0.0176(6) 0.0182(6) 0.0004(5) 0.0025(5) -0.0023(5)
C33 0.0343(7) 0.0207(6) 0.0236(6) -0.0020(5) 0.0106(5) -0.0037(5)
C34 0.0249(6) 0.0240(6) 0.0288(7) -0.0026(5) 0.0084(5) 0.0004(5)
C35 0.0243(6) 0.0183(6) 0.0223(6) -0.0017(5) 0.0025(5) -0.0009(5)
C36 0.0280(7) 0.0258(6) 0.0220(6) 0.0013(5) 0.0002(5) 0.0050(5)
C37 0.0438(8) 0.0370(8) 0.0286(7) 0.0019(6) 0.0164(6) -0.0021(7)
C38 0.0273(7) 0.0360(8) 0.0299(7) 0.0048(6) 0.0029(5) 0.0084(6)

loop_
_atom_type_symbol
_atom_type_description
_atom_type_scat_dispersion_real
_atom_type_scat_dispersion_imag
_atom_type_scat_source
C C 0.0181 0.0091 'International Tables Vol C Tables 4.2.6.8 and 6.1.1.4'
H H 0 0 'International Tables Vol C Tables 4.2.6.8 and 6.1.1.4'
N N 0.0311 0.018 'International Tables Vol C Tables 4.2.6.8 and 6.1.1.4'
O O 0.0492 0.0322 'International Tables Vol C Tables 4.2.6.8 and 6.1.1.4'
Al Al 0.213 0.2455 'International Tables Vol C Tables 4.2.6.8 and 6.1.1.4'
Si Si 0.2541 0.3302 'International Tables Vol C Tables 4.2.6.8 and 6.1.1.4'
K K 0.3868 1.0657 'International Tables Vol C Tables 4.2.6.8 and 6.1.1.4'

loop_
_exptl_crystal_face_index_h
_exptl_crystal_face_index_k
_exptl_crystal_face_index_l
_exptl_crystal_face_perp_dist
-6 4 4 0.164
1 15 5 0.0893
0 -15 -5 0.0812
-3 -14 4 0.1479
-6 -6 -1 0.164
-6 2 -4 0.1657
-1 14 -6 0.1102
0 14 -6 0.1098
6 2 2 0.159
1 -13 6 0.1364
5 7 -5 0.1636
0 -1 -10 0.057
-3 -5 -8 0.0691
2 -7 -9 0.0494
0 -9 -9 0.0295
-5 -10 -3 0.1355
-5 8 5 0.148
6 -3 -4 0.137
-1 -15 -4 0.0878
-6 -9 0 0.1598
6 5 -1 0.1651
6 -3 1 0.1665
3 -14 2 0.1485
3 -5 8 0.1424
2 3 9 0.0985
0 1 10 0.1026
-4 -4 8 0.1491
0 9 9 0.053
-1 8 9 0.0594
1 17 0 0.1028
-2 -7 -9 0.0467
-1 -6 -9 0.0277
0 -7 -9 0.0235
-1 -17 0 0.1191

loop_
_geom_angle_atom_site_label_1
_geom_angle_atom_site_label_2
_geom_angle_atom_site_label_3
_geom_angle
_geom_angle_site_symmetry_1
_geom_angle_site_symmetry_3
O3 K O2 107.02(3) 3_657 .
O3 K O3 67.71(3) 3_657 .
O2 K O3 47.85(2) . .
O3 K C29 81.38(3) 3_657 .
O2 K C29 26.58(3) . .
O3 K C29 24.20(3) . .
O3 K C30 58.00(3) 3_657 3_657
O2 K C30 147.27(3) . 3_657
O3 K C30 100.98(3) . 3_657
C29 K C30 124.72(3) . 3_657
O3 K C31 64.35(3) 3_657 3_657
O2 K C31 170.72(3) . 3_657
O3 K C31 123.14(3) . 3_657
C29 K C31 144.17(3) . 3_657
C30 K C31 25.72(3) 3_657 3_657
O3 K C3 140.22(3) 3_657 .
O2 K C3 85.55(3) . .
O3 K C3 133.32(3) . .
C29 K C3 110.00(3) . .
C30 K C3 125.27(3) 3_657 .
C31 K C3 103.29(3) 3_657 .
O3 K C4 118.12(4) 3_657 .
O2 K C4 105.28(3) . .
O3 K C4 149.06(3) . .
C29 K C4 125.25(3) . .
C30 K C4 107.40(3) 3_657 .
C31 K C4 82.59(3) 3_657 .
C3 K C4 24.69(4) . .
O3 K C35 78.83(3) 3_657 3_657
O2 K C35 133.12(3) . 3_657
O3 K C35 98.45(3) . 3_657
C29 K C35 121.68(3) . 3_657
C30 K C35 25.46(3) 3_657 3_657
C31 K C35 44.31(3) 3_657 3_657
C3 K C35 120.07(3) . 3_657
C4 K C35 112.46(3) . 3_657
O3 K C5 97.39(3) 3_657 .
O2 K C5 101.80(3) . .
O3 K C5 132.12(3) . .
C29 K C5 112.62(3) . .
C30 K C5 108.65(3) 3_657 .
C31 K C5 83.29(3) 3_657 .
C3 K C5 42.84(4) . .
C4 K C5 24.42(4) . .
C35 K C5 123.97(3) 3_657 .
O3 K C2 135.61(3) 3_657 .
O2 K C2 62.18(3) . .
O3 K C2 109.27(3) . .
C29 K C2 85.51(3) . .
C30 K C2 149.74(3) 3_657 .
C31 K C2 126.07(3) 3_657 .
C3 K C2 24.68(3) . .
C4 K C2 43.57(3) . .
C35 K C2 141.83(3) 3_657 .
C5 K C2 50.00(3) . .
O3 K C6 94.11(3) 3_657 .
O2 K C6 79.74(3) . .
O3 K C6 108.57(3) . .
C29 K C6 88.26(3) . .
C30 K C6 126.91(3) 3_657 .
C31 K C6 103.62(3) 3_657 .
C3 K C6 50.15(4) . .
C4 K C6 43.29(3) . .
C35 K C6 147.10(3) 3_657 .
C5 K C6 24.37(3) . .
C2 K C6 43.05(3) . .
O1 Si1 N1 108.37(5) . .
O1 Si1 C13 106.29(6) . .
N1 Si1 C13 113.77(6) . .
O1 Si1 C14 107.22(6) . .
N1 Si1 C14 109.60(6) . .
C13 Si1 C14 111.30(7) . .
O1 Si2 N2 106.50(5) . .
O1 Si2 C15 107.53(6) . .
N2 Si2 C15 115.03(6) . .
O1 Si2 C16 108.95(6) . .
N2 Si2 C16 113.91(6) . .
C15 Si2 C16 104.69(7) . .
N2 Al O2 124.89(4) . .
N2 Al N1 110.45(5) . .
O2 Al N1 104.55(4) . .
N2 Al N3 115.72(5) . .
O2 Al N3 71.85(4) . .
N1 Al N3 124.87(5) . .
N2 Al C29 129.72(4) . .
O2 Al C29 35.66(4) . .
N1 Al C29 119.22(5) . .
N3 Al C29 36.23(4) . .
Si2 O1 Si1 135.33(6) . .
C29 O2 Al 91.63(7) . .
C29 O2 K 88.04(6) . .
Al O2 K 130.03(4) . .
C29 O3 K 120.69(8) . 3_657
C29 O3 K 84.85(7) . .
K O3 K 112.29(3) 3_657 .
C1 N1 Si1 121.45(8) . .
C1 N1 Al 118.89(8) . .
Si1 N1 Al 116.72(6) . .
C17 N2 Si2 116.92(8) . .
C17 N2 Al 118.30(7) . .
Si2 N2 Al 124.44(6) . .
C29 N3 C30 118.38(10) . .
C29 N3 Al 88.08(7) . .
C30 N3 Al 153.54(8) . .
C6 C1 C2 118.63(11) . .
C6 C1 N1 120.86(11) . .
C2 C1 N1 120.51(11) . .
C6 C1 K 77.69(7) . .
C2 C1 K 75.47(7) . .
N1 C1 K 116.60(7) . .
C3 C2 C1 119.62(12) . .
C3 C2 C7 117.78(12) . .
C1 C2 C7 122.52(11) . .
C3 C2 K 74.81(7) . .
C1 C2 K 79.89(7) . .
C7 C2 K 118.37(8) . .
C4 C3 C2 121.62(13) . .
C4 C3 K 77.95(8) . .
C2 C3 K 80.51(7) . .
C4 C3 H3 119.2 . .
C2 C3 H3 119.2 . .
K C3 H3 112.5 . .
C5 C4 C3 119.02(12) . .
C5 C4 K 79.94(8) . .
C3 C4 K 77.36(8) . .
C5 C4 H4 120.5 . .
C3 C4 H4 120.5 . .
K C4 H4 112.8 . .
C4 C5 C6 121.84(13) . .
C4 C5 K 75.64(8) . .
C6 C5 K 80.37(8) . .
C4 C5 H5 119.1 . .
C6 C5 H5 119.1 . .
K C5 H5 115.3 . .
C5 C6 C1 119.26(13) . .
C5 C6 C10 118.02(12) . .
C1 C6 C10 122.72(12) . .
C5 C6 K 75.27(8) . .
C1 C6 K 77.92(7) . .
C10 C6 K 118.04(8) . .
C2 C7 C8 113.38(12) . .
C2 C7 C9 109.93(11) . .
C8 C7 C9 110.81(13) . .
C2 C7 H7 107.5 . .
C8 C7 H7 107.5 . .
C9 C7 H7 107.5 . .
C7 C8 H8A 109.5 . .
C7 C8 H8B 109.5 . .
H8A C8 H8B 109.5 . .
C7 C8 H8C 109.5 . .
H8A C8 H8C 109.5 . .
H8B C8 H8C 109.5 . .
C7 C9 H9A 109.5 . .
C7 C9 H9B 109.5 . .
H9A C9 H9B 109.5 . .
C7 C9 H9C 109.5 . .
H9A C9 H9C 109.5 . .
H9B C9 H9C 109.5 . .
C6 C10 C12 112.03(12) . .
C6 C10 C11 111.30(13) . .
C12 C10 C11 109.15(12) . .
C6 C10 H10 108.1 . .
C12 C10 H10 108.1 . .
C11 C10 H10 108.1 . .
C10 C11 H11A 109.5 . .
C10 C11 H11B 109.5 . .
H11A C11 H11B 109.5 . .
C10 C11 H11C 109.5 . .
H11A C11 H11C 109.5 . .
H11B C11 H11C 109.5 . .
C10 C12 H12A 109.5 . .
C10 C12 H12B 109.5 . .
H12A C12 H12B 109.5 . .
C10 C12 H12C 109.5 . .
H12A C12 H12C 109.5 . .
H12B C12 H12C 109.5 . .
Si1 C13 H13A 109.5 . .
Si1 C13 H13B 109.5 . .
H13A C13 H13B 109.5 . .
Si1 C13 H13C 109.5 . .
H13A C13 H13C 109.5 . .
H13B C13 H13C 109.5 . .
Si1 C14 H14A 109.5 . .
Si1 C14 H14B 109.5 . .
H14A C14 H14B 109.5 . .
Si1 C14 H14C 109.5 . .
H14A C14 H14C 109.5 . .
H14B C14 H14C 109.5 . .
Si2 C15 H15A 109.5 . .
Si2 C15 H15B 109.5 . .
H15A C15 H15B 109.5 . .
Si2 C15 H15C 109.5 . .
H15A C15 H15C 109.5 . .
H15B C15 H15C 109.5 . .
Si2 C16 H16A 109.5 . .
Si2 C16 H16B 109.5 . .
H16A C16 H16B 109.5 . .
Si2 C16 H16C 109.5 . .
H16A C16 H16C 109.5 . .
H16B C16 H16C 109.5 . .
C18 C17 C22 119.37(11) . .
C18 C17 N2 120.84(11) . .
C22 C17 N2 119.78(10) . .
C19 C18 C17 118.92(12) . .
C19 C18 C23 117.96(11) . .
C17 C18 C23 123.12(11) . .
C20 C19 C18 121.84(12) . .
C20 C19 H19 119.1 . .
C18 C19 H19 119.1 . .
C19 C20 C21 119.29(12) . .
C19 C20 H20 120.4 . .
C21 C20 H20 120.4 . .
C20 C21 C22 121.41(13) . .
C20 C21 H21 119.3 . .
C22 C21 H21 119.3 . .
C21 C22 C17 119.14(12) . .
C21 C22 C26 118.87(11) . .
C17 C22 C26 121.98(11) . .
C18 C23 C25 110.64(11) . .
C18 C23 C24 111.96(11) . .
C25 C23 C24 109.88(11) . .
C18 C23 H23 108.1 . .
C25 C23 H23 108.1 . .
C24 C23 H23 108.1 . .
C23 C24 H24A 109.5 . .
C23 C24 H24B 109.5 . .
H24A C24 H24B 109.5 . .
C23 C24 H24C 109.5 . .
H24A C24 H24C 109.5 . .
H24B C24 H24C 109.5 . .
C23 C25 H25A 109.5 . .
C23 C25 H25B 109.5 . .
H25A C25 H25B 109.5 . .
C23 C25 H25C 109.5 . .
H25A C25 H25C 109.5 . .
H25B C25 H25C 109.5 . .
C22 C26 C27 110.93(11) . .
C22 C26 C28 112.77(11) . .
C27 C26 C28 110.50(11) . .
C22 C26 H26 107.5 . .
C27 C26 H26 107.5 . .
C28 C26 H26 107.5 . .
C26 C27 H27A 109.5 . .
C26 C27 H27B 109.5 . .
H27A C27 H27B 109.5 . .
C26 C27 H27C 109.5 . .
H27A C27 H27C 109.5 . .
H27B C27 H27C 109.5 . .
C26 C28 H28A 109.5 . .
C26 C28 H28B 109.5 . .
H28A C28 H28B 109.5 . .
C26 C28 H28C 109.5 . .
H28A C28 H28C 109.5 . .
H28B C28 H28C 109.5 . .
O3 C29 O2 122.79(11) . .
O3 C29 N3 128.79(11) . .
O2 C29 N3 108.33(10) . .
O3 C29 Al 173.19(9) . .
O2 C29 Al 52.71(5) . .
N3 C29 Al 55.69(6) . .
O3 C29 K 70.95(7) . .
O2 C29 K 65.38(6) . .
N3 C29 K 136.11(8) . .
Al C29 K 102.27(4) . .
O3 C29 K 41.63(6) . 3_657
O2 C29 K 155.41(8) . 3_657
N3 C29 K 89.24(7) . 3_657
Al C29 K 140.00(5) . 3_657
K C29 K 90.03(3) . 3_657
C35 C30 C31 119.83(11) . .
C35 C30 N3 120.00(11) . .
C31 C30 N3 120.17(11) . .
C35 C30 K 83.02(7) . 3_657
C31 C30 K 81.57(7) . 3_657
N3 C30 K 105.63(7) . 3_657
C32 C31 C30 118.75(12) . .
C32 C31 C36 119.59(11) . .
C30 C31 C36 121.66(11) . .
C32 C31 K 85.17(7) . 3_657
C30 C31 K 72.71(7) . 3_657
C36 C31 K 112.67(8) . 3_657
C33 C32 C31 122.39(12) . .
C33 C32 K 83.56(8) . 3_657
C31 C32 K 70.57(7) . 3_657
C33 C32 H32 118.8 . .
C31 C32 H32 118.8 . .
K C32 H32 117.5 3_657 .
C34 C33 C32 117.72(12) . .
C34 C33 C37 121.54(13) . .
C32 C33 C37 120.73(13) . .
C34 C33 K 75.44(8) . 3_657
C32 C33 K 73.29(7) . 3_657
C37 C33 K 121.70(9) . 3_657
C33 C34 C35 122.03(12) . .
C33 C34 K 81.58(8) . 3_657
C35 C34 K 69.99(7) . 3_657
C33 C34 H34 119 . .
C35 C34 H34 119 . .
K C34 H34 120.3 3_657 .
C34 C35 C30 119.22(12) . .
C34 C35 C38 120.24(12) . .
C30 C35 C38 120.54(12) . .
C34 C35 K 86.09(8) . 3_657
C30 C35 K 71.52(7) . 3_657
C38 C35 K 112.98(9) . 3_657
C31 C36 H36A 109.5 . .
C31 C36 H36B 109.5 . .
H36A C36 H36B 109.5 . .
C31 C36 H36C 109.5 . .
H36A C36 H36C 109.5 . .
H36B C36 H36C 109.5 . .
C33 C37 H37A 109.5 . .
C33 C37 H37B 109.5 . .
H37A C37 H37B 109.5 . .
C33 C37 H37C 109.5 . .
H37A C37 H37C 109.5 . .
H37B C37 H37C 109.5 . .
C35 C38 H38A 109.5 . .
C35 C38 H38B 109.5 . .
H38A C38 H38B 109.5 . .
C35 C38 H38C 109.5 . .
H38A C38 H38C 109.5 . .
H38B C38 H38C 109.5 . .

loop_
_geom_bond_atom_site_label_1
_geom_bond_atom_site_label_2
_geom_bond_distance
_geom_bond_site_symmetry_2
K O3 2.7043(10) 3_657
K O2 2.7317(9) .
K O3 2.8502(10) .
K C29 3.0032(12) .
K C30 3.0950(12) 3_657
K C31 3.2065(12) 3_657
K C3 3.2292(13) .
K C4 3.2366(14) .
K C35 3.2390(13) 3_657
K C5 3.2897(14) .
K C2 3.3004(12) .
K C6 3.3536(13) .
Si1 O1 1.6400(9) .
Si1 N1 1.7241(10) .
Si1 C13 1.8602(14) .
Si1 C14 1.8610(14) .
Si2 O1 1.6378(9) .
Si2 N2 1.7387(10) .
Si2 C15 1.8632(14) .
Si2 C16 1.8634(14) .
Al N2 1.8292(10) .
Al O2 1.8348(9) .
Al N1 1.8466(10) .
Al N3 1.9052(11) .
Al C29 2.3052(12) .
O2 C29 1.3444(14) .
O3 C29 1.2361(15) .
O3 K 2.7042(10) 3_657
N1 C1 1.4348(15) .
N2 C17 1.4450(15) .
N3 C29 1.3631(16) .
N3 C30 1.4245(15) .
C1 C6 1.4180(17) .
C1 C2 1.4217(18) .
C2 C3 1.3973(18) .
C2 C7 1.5182(18) .
C3 C4 1.382(2) .
C3 H3 0.95 .
C4 C5 1.381(2) .
C4 H4 0.95 .
C5 C6 1.4033(18) .
C5 H5 0.95 .
C6 C10 1.5162(19) .
C7 C8 1.5276(19) .
C7 C9 1.5340(19) .
C7 H7 1 .
C8 H8A 0.98 .
C8 H8B 0.98 .
C8 H8C 0.98 .
C9 H9A 0.98 .
C9 H9B 0.98 .
C9 H9C 0.98 .
C10 C12 1.533(2) .
C10 C11 1.537(2) .
C10 H10 1 .
C11 H11A 0.98 .
C11 H11B 0.98 .
C11 H11C 0.98 .
C12 H12A 0.98 .
C12 H12B 0.98 .
C12 H12C 0.98 .
C13 H13A 0.98 .
C13 H13B 0.98 .
C13 H13C 0.98 .
C14 H14A 0.98 .
C14 H14B 0.98 .
C14 H14C 0.98 .
C15 H15A 0.98 .
C15 H15B 0.98 .
C15 H15C 0.98 .
C16 H16A 0.98 .
C16 H16B 0.98 .
C16 H16C 0.98 .
C17 C18 1.4163(17) .
C17 C22 1.4167(17) .
C18 C19 1.3963(18) .
C18 C23 1.5197(18) .
C19 C20 1.377(2) .
C19 H19 0.95 .
C20 C21 1.386(2) .
C20 H20 0.95 .
C21 C22 1.3957(18) .
C21 H21 0.95 .
C22 C26 1.5225(17) .
C23 C25 1.5362(18) .
C23 C24 1.5366(18) .
C23 H23 1 .
C24 H24A 0.98 .
C24 H24B 0.98 .
C24 H24C 0.98 .
C25 H25A 0.98 .
C25 H25B 0.98 .
C25 H25C 0.98 .
C26 C27 1.5254(19) .
C26 C28 1.5347(17) .
C26 H26 1 .
C27 H27A 0.98 .
C27 H27B 0.98 .
C27 H27C 0.98 .
C28 H28A 0.98 .
C28 H28B 0.98 .
C28 H28C 0.98 .
C29 K 3.5003(12) 3_657
C30 C35 1.4026(18) .
C30 C31 1.4065(17) .
C30 K 3.0950(12) 3_657
C31 C32 1.3966(18) .
C31 C36 1.5039(18) .
C31 K 3.2063(12) 3_657
C32 C33 1.391(2) .
C32 K 3.3878(13) 3_657
C32 H32 0.95 .
C33 C34 1.388(2) .
C33 C37 1.5122(18) .
C33 K 3.5149(13) 3_657
C34 C35 1.3978(18) .
C34 K 3.4390(14) 3_657
C34 H34 0.95 .
C35 C38 1.5041(18) .
C35 K 3.2390(13) 3_657
C36 H36A 0.98 .
C36 H36B 0.98 .
C36 H36C 0.98 .
C37 H37A 0.98 .
C37 H37B 0.98 .
C37 H37C 0.98 .
C38 H38A 0.98 .
C38 H38B 0.98 .
C38 H38C 0.98 .
